data_1515591
loop_
_publ_author_name
'Chiu, Chien-Yang'
'Kim, Bumjung'
'Gorodetsky, Alon A.'
'Sattler, Wesley'
'Wei, Sujun'
'Sattler, Aaron'
'Steigerwald, Michael'
'Nuckolls, Colin'

_publ_section_title
;
 Shape-shifting in contorted dibenzotetrathienocoronenes
;
_journal_issue 8
_journal_name_full 'Chemical Science'
_journal_page_first 1480
_journal_paper_doi 10.1039/c1sc00156f
_journal_volume 2
_journal_year 2011
_chemical_formula_sum 'C310 H64 S4'
_chemical_formula_weight 3915.85
_chemical_name_systematic
;
?
;
_space_group_IT_number 14
_symmetry_cell_setting monoclinic
_symmetry_space_group_name_Hall '-P 2ybc'
_symmetry_space_group_name_H-M 'P 1 21/c 1'
_atom_sites_solution_hydrogens geom
_atom_sites_solution_primary direct
_atom_sites_solution_secondary difmap
_audit_creation_method SHELXL-97
_cell_angle_alpha 90.00
_cell_angle_beta 108.901(3)
_cell_angle_gamma 90.00
_cell_formula_units_Z 2
_cell_length_a 22.514(5)
_cell_length_b 19.373(4)
_cell_length_c 19.548(4)
_cell_measurement_reflns_used 6907
_cell_measurement_temperature 150(2)
_cell_measurement_theta_max 20.40
_cell_measurement_theta_min 2.15
_cell_volume 8066(3)
_computing_cell_refinement 'Bruker SAINT'
_computing_data_collection 'Bruker APEX2'
_computing_data_reduction 'Bruker SAINT'
_computing_molecular_graphics 'Bruker SHELXTL'
_computing_publication_material 'Bruker SHELXTL'
_computing_structure_refinement 'SHELXL-97 (Sheldrick, 2008)'
_computing_structure_solution 'SHELXS-97 (Sheldrick, 2008)'
_diffrn_ambient_temperature 150(2)
_diffrn_measured_fraction_theta_full 1.000
_diffrn_measured_fraction_theta_max 1.000
_diffrn_measurement_device_type 'Bruker APEX-II CCD'
_diffrn_measurement_method '\f and \w scans'
_diffrn_radiation_monochromator graphite
_diffrn_radiation_source 'fine-focus sealed tube'
_diffrn_radiation_type MoK\a
_diffrn_radiation_wavelength 0.71073
_diffrn_reflns_av_R_equivalents 0.2303
_diffrn_reflns_av_sigmaI/netI 0.1915
_diffrn_reflns_limit_h_max 30
_diffrn_reflns_limit_h_min -30
_diffrn_reflns_limit_k_max 25
_diffrn_reflns_limit_k_min -25
_diffrn_reflns_limit_l_max 26
_diffrn_reflns_limit_l_min -26
_diffrn_reflns_number 111637
_diffrn_reflns_theta_full 28.28
_diffrn_reflns_theta_max 28.28
_diffrn_reflns_theta_min 1.42
_exptl_absorpt_coefficient_mu 0.142
_exptl_absorpt_correction_T_max 0.9972
_exptl_absorpt_correction_T_min 0.9721
_exptl_absorpt_correction_type empirical
_exptl_absorpt_process_details sadabs
_exptl_crystal_colour PURPLE
_exptl_crystal_density_diffrn 1.612
_exptl_crystal_density_method 'not measured'
_exptl_crystal_description PLATE
_exptl_crystal_F_000 3976
_exptl_crystal_size_max 0.20
_exptl_crystal_size_mid 0.18
_exptl_crystal_size_min 0.02
_refine_diff_density_max 1.285
_refine_diff_density_min -0.686
_refine_diff_density_rms 0.150
_refine_ls_extinction_method none
_refine_ls_goodness_of_fit_ref 1.724
_refine_ls_hydrogen_treatment constr
_refine_ls_matrix_type full
_refine_ls_number_parameters 1066
_refine_ls_number_reflns 20019
_refine_ls_number_restraints 5004
_refine_ls_restrained_S_all 1.634
_refine_ls_R_factor_all 0.3184
_refine_ls_R_factor_gt 0.1623
_refine_ls_shift/su_max 0.000
_refine_ls_shift/su_mean 0.000
_refine_ls_structure_factor_coef Fsqd
_refine_ls_weighting_details 'calc w=1/[\s^2^(Fo^2^)+(0.1000P)^2^+0.0000P] where P=(Fo^2^+2Fc^2^)/3'
_refine_ls_weighting_scheme calc
_refine_ls_wR_factor_gt 0.3811
_refine_ls_wR_factor_ref 0.4275
_reflns_number_gt 7325
_reflns_number_total 20019
_reflns_threshold_expression >2sigma(I)
_cod_data_source_file c1sc00156f.txt
_cod_data_source_block fw60s10
_cod_depositor_comments
;
The following automatic conversions were performed:

'_symmetry_cell_setting' value 'Monoclinic' changed to 'monoclinic'
according to
/usr/data/users/saulius/automatic-downloads/retrospective/RSC/lib/dictionaries/cif_core.dic
dictionary named 'cif_core.dic' version 2.4.2 from
2011-04-26.

'_exptl_absorpt_correction_type' value 'EMPIRICAL'
changed to 'empirical' according to
/usr/data/users/saulius/automatic-downloads/retrospective/RSC/lib/dictionaries/cif_core.dic
dictionary named 'cif_core.dic' version 2.4.2 from 2011-04-26.

Automatic conversion script
Id: cif_fix_values 2281 2013-09-26 08:29:07Z andrius 
;
_cod_original_sg_symbol_H-M P2(1)/c
_cod_database_code 1515591

loop_
_symmetry_equiv_pos_as_xyz
'x, y, z'
'-x, y+1/2, -z+1/2'
'-x, -y, -z'
'x, -y-1/2, z-1/2'

loop_
_atom_site_label
_atom_site_type_symbol
_atom_site_fract_x
_atom_site_fract_y
_atom_site_fract_z
_atom_site_U_iso_or_equiv
_atom_site_adp_type
_atom_site_occupancy
_atom_site_symmetry_multiplicity
_atom_site_calc_flag
_atom_site_refinement_flags
C1 C 0.6857(2) 1.1754(3) -0.28329(10) 0.123(5) Uani 1 1 d GU
C2 C 0.6300(2) 1.2036(3) -0.27086(14) 0.143(6) Uani 1 1 d GU
C3 C 0.59844(16) 1.1474(3) -0.24684(18) 0.148(6) Uani 1 1 d GU
C4 C 0.6347(2) 1.0845(3) -0.24445(19) 0.114(5) Uani 1 1 d GU
C5 C 0.6886(2) 1.1018(3) -0.26697(15) 0.140(5) Uani 1 1 d GU
C6 C 0.6224(2) 1.2651(3) -0.2369(2) 0.127(5) Uani 1 1 d GU
C7 C 0.6776(2) 1.3095(2) -0.2190(2) 0.155(6) Uani 1 1 d GU
C8 C 0.6842(2) 1.34301(14) -0.1501(3) 0.148(6) Uani 1 1 d GU
C9 C 0.6331(2) 1.31927(18) -0.1255(3) 0.163(6) Uani 1 1 d GU
C10 C 0.59493(16) 1.2711(2) -0.1792(3) 0.153(6) Uani 1 1 d GU
C11 C 0.7332(2) 1.2253(3) -0.26260(15) 0.145(5) Uani 1 1 d GU
C12 C 0.7356(3) 1.2912(2) -0.2258(2) 0.141(6) Uani 1 1 d GU
C13 C 0.7988(2) 1.2999(2) -0.1749(3) 0.151(6) Uani 1 1 d GU
C14 C 0.8355(2) 1.2392(3) -0.1802(2) 0.115(4) Uani 1 1 d GU
C15 C 0.7949(2) 1.1932(3) -0.2344(2) 0.142(5) Uani 1 1 d GU
C16 C 0.8040(2) 1.1225(3) -0.2197(2) 0.128(5) Uani 1 1 d GU
C17 C 0.84950(18) 1.0980(2) -0.1525(3) 0.116(5) Uani 1 1 d GU
C18 C 0.8235(2) 1.0368(2) -0.1293(3) 0.109(4) Uani 1 1 d GU
C19 C 0.7619(2) 1.02350(18) -0.1822(3) 0.104(4) Uani 1 1 d GU
C20 C 0.7499(2) 1.0765(2) -0.2380(2) 0.118(5) Uani 1 1 d GU
C21 C 0.87842(15) 1.2203(3) -0.1133(3) 0.100(4) Uani 1 1 d GU
C22 C 0.88593(13) 1.1459(3) -0.1029(3) 0.119(4) Uani 1 1 d GU
C23 C 0.89348(10) 1.1309(3) -0.0274(3) 0.111(4) Uani 1 1 d GU
C24 C 0.89065(11) 1.1960(3) 0.0088(2) 0.123(5) Uani 1 1 d GU
C25 C 0.88134(14) 1.2513(2) -0.0443(3) 0.099(4) Uani 1 1 d GU
C26 C 0.7285(3) 1.0555(2) 0.0467(2) 0.141(6) Uani 1 1 d GU
C27 C 0.7276(2) 1.1217(3) 0.08178(15) 0.149(6) Uani 1 1 d GU
C28 C 0.6651(2) 1.1513(3) 0.0508(2) 0.146(5) Uani 1 1 d GU
C29 C 0.6273(2) 1.1033(3) -0.0033(3) 0.117(5) Uani 1 1 d GU
C30 C 0.6665(2) 1.0441(2) -0.0058(3) 0.159(6) Uani 1 1 d GU
C31 C 0.7777(2) 1.1686(3) 0.10202(10) 0.104(4) Uani 1 1 d GU
C32 C 0.8336(2) 1.1414(3) 0.08922(14) 0.138(5) Uani 1 1 d GU
C33 C 0.86391(16) 1.1981(3) 0.06426(18) 0.129(5) Uani 1 1 d GU
C34 C 0.8268(2) 1.2603(2) 0.06164(18) 0.113(5) Uani 1 1 d GU
C35 C 0.7735(2) 1.2420(3) 0.08497(15) 0.131(5) Uani 1 1 d GU
C36 C 0.7092(2) 1.00051(14) -0.1655(3) 0.114(4) Uani 1 1 d GU
C37 C 0.6463(2) 1.0295(2) -0.1953(3) 0.116(5) Uani 1 1 d GU
C38 C 0.62042(19) 1.0371(2) -0.1363(3) 0.143(5) Uani 1 1 d GU
C39 C 0.6673(2) 1.01270(15) -0.0701(3) 0.129(5) Uani 1 1 d GU
C40 C 0.7222(3) 0.99010(10) -0.0882(3) 0.140(5) Uani 1 1 d GU
C41 C 0.84215(19) 1.30600(19) -0.0397(3) 0.131(5) Uani 1 1 d GU
C42 C 0.8011(2) 1.33085(15) -0.1094(3) 0.133(5) Uani 1 1 d GU
C43 C 0.7434(3) 1.35601(10) -0.0995(3) 0.150(6) Uani 1 1 d GU
C44 C 0.7488(2) 1.34672(13) -0.0237(3) 0.124(5) Uani 1 1 d GU
C45 C 0.8098(2) 1.31581(19) 0.0133(2) 0.113(4) Uani 1 1 d GU
C46 C 0.56986(10) 1.2141(3) -0.1540(3) 0.130(5) Uani 1 1 d GU
C47 C 0.57222(11) 1.1492(3) -0.1909(2) 0.135(5) Uani 1 1 d GU
C48 C 0.58081(14) 1.0934(3) -0.1386(3) 0.124(5) Uani 1 1 d GU
C49 C 0.58378(15) 1.1237(3) -0.0693(3) 0.128(5) Uani 1 1 d GU
C50 C 0.57701(13) 1.1983(3) -0.0788(3) 0.127(5) Uani 1 1 d GU
C51 C 0.61212(18) 1.2489(3) -0.0317(3) 0.131(5) Uani 1 1 d GU
C52 C 0.6573(2) 1.2218(3) 0.0344(2) 0.125(5) Uani 1 1 d GU
C53 C 0.7121(2) 1.2668(2) 0.0544(2) 0.124(5) Uani 1 1 d GU
C54 C 0.7008(2) 1.32182(18) 0.0008(3) 0.123(5) Uani 1 1 d GU
C55 C 0.6390(2) 1.3107(2) -0.0524(3) 0.133(5) Uani 1 1 d GU
C56 C 0.8390(2) 1.0809(2) 0.0525(2) 0.117(5) Uani 1 1 d GU
C57 C 0.7843(2) 1.0358(2) 0.0350(2) 0.148(6) Uani 1 1 d GU
C58 C 0.7791(2) 1.00032(13) -0.0325(3) 0.131(5) Uani 1 1 d GU
C59 C 0.8306(2) 1.02345(18) -0.0567(3) 0.139(5) Uani 1 1 d GU
C60 C 0.86767(16) 1.0732(2) -0.0041(3) 0.144(6) Uani 1 1 d GU
C101 C 0.24401(19) 1.2648(3) -0.18844(16) 0.133(5) Uani 1 1 d GU
C102 C 0.19571(14) 1.2926(3) -0.16134(19) 0.120(5) Uani 1 1 d GU
C103 C 0.18995(15) 1.2465(3) -0.1049(3) 0.118(5) Uani 1 1 d GU
C104 C 0.2347(2) 1.1903(2) -0.0970(3) 0.161(6) Uani 1 1 d GU
C105 C 0.2681(2) 1.2016(2) -0.1487(2) 0.129(5) Uani 1 1 d GU
C106 C 0.18476(14) 1.3608(3) -0.14483(19) 0.128(5) Uani 1 1 d GU
C107 C 0.2243(2) 1.4107(3) -0.16563(18) 0.142(5) Uani 1 1 d GU
C108 C 0.2411(2) 1.4648(2) -0.1109(2) 0.136(5) Uani 1 1 d GU
C109 C 0.2120(2) 1.4483(2) -0.0562(3) 0.143(5) Uani 1 1 d GU
C110 C 0.17721(13) 1.3840(3) -0.0772(2) 0.125(5) Uani 1 1 d GU
C111 C 0.2768(2) 1.3203(3) -0.20504(10) 0.118(5) Uani 1 1 d GU
C112 C 0.2737(2) 1.3940(3) -0.19143(15) 0.136(5) Uani 1 1 d GU
C113 C 0.3373(3) 1.4216(3) -0.1707(2) 0.147(5) Uani 1 1 d GU
C114 C 0.3798(2) 1.3650(3) -0.17156(19) 0.129(5) Uani 1 1 d GU
C115 C 0.3424(2) 1.3024(3) -0.19276(13) 0.106(4) Uani 1 1 d GU
C116 C 0.3704(2) 1.2416(3) -0.15826(19) 0.128(5) Uani 1 1 d GU
C117 C 0.43185(19) 1.2428(3) -0.1026(2) 0.119(5) Uani 1 1 d GU
C118 C 0.4315(2) 1.1921(2) -0.0476(3) 0.189(7) Uani 1 1 d GU
C119 C 0.3698(3) 1.15957(16) -0.0693(3) 0.134(5) Uani 1 1 d GU
C120 C 0.3320(2) 1.1902(2) -0.1377(2) 0.165(6) Uani 1 1 d GU
C121 C 0.4378(2) 1.3712(3) -0.1168(3) 0.153(6) Uani 1 1 d GU
C122 C 0.46420(16) 1.3055(3) -0.0847(2) 0.138(5) Uani 1 1 d GU
C123 C 0.49500(11) 1.3165(3) -0.0075(3) 0.155(6) Uani 1 1 d GU
C124 C 0.48766(14) 1.3890(3) 0.0081(3) 0.154(6) Uani 1 1 d GU
C125 C 0.4523(2) 1.4228(3) -0.0595(3) 0.159(6) Uani 1 1 d GU
C126 C 0.3994(2) 1.2628(3) 0.16326(14) 0.129(5) Uani 1 1 d GU
C127 C 0.3930(2) 1.3361(3) 0.17645(10) 0.123(5) Uani 1 1 d GU
C128 C 0.3266(2) 1.3506(3) 0.16267(13) 0.108(4) Uani 1 1 d GU
C129 C 0.2919(2) 1.2864(3) 0.14097(18) 0.133(5) Uani 1 1 d GU
C130 C 0.3369(3) 1.2321(3) 0.1413(2) 0.142(5) Uani 1 1 d GU
C131 C 0.42848(19) 1.3887(3) 0.15933(17) 0.142(5) Uani 1 1 d GU
C132 C 0.47662(14) 1.3618(3) 0.1315(2) 0.141(6) Uani 1 1 d GU
C133 C 0.48101(15) 1.4079(3) 0.0744(3) 0.141(6) Uani 1 1 d GU
C134 C 0.4356(2) 1.4634(2) 0.0670(3) 0.161(6) Uani 1 1 d GU
C135 C 0.4031(2) 1.4515(2) 0.1195(2) 0.143(6) Uani 1 1 d GU
C136 C 0.3370(3) 1.14112(10) -0.0222(3) 0.152(6) Uani 1 1 d GU
C137 C 0.2708(3) 1.15560(15) -0.0344(3) 0.180(7) Uani 1 1 d GU
C138 C 0.2645(3) 1.1807(2) 0.0332(3) 0.164(6) Uani 1 1 d GU
C139 C 0.3269(3) 1.18180(19) 0.0873(3) 0.163(6) Uani 1 1 d GU
C140 C 0.3716(3) 1.15731(15) 0.0530(3) 0.141(6) Uani 1 1 d GU
C141 C 0.4090(3) 1.4736(2) -0.0563(3) 0.168(6) Uani 1 1 d GU
C142 C 0.3503(3) 1.4721(2) -0.1166(3) 0.172(6) Uani 1 1 d GU
C143 C 0.3004(3) 1.49618(15) -0.0902(3) 0.145(5) Uani 1 1 d GU
C144 C 0.3282(3) 1.51257(10) -0.0136(3) 0.171(6) Uani 1 1 d GU
C145 C 0.3953(3) 1.49861(15) 0.0073(3) 0.177(7) Uani 1 1 d GU
C146 C 0.17722(11) 1.3378(3) -0.0220(2) 0.149(6) Uani 1 1 d GU
C147 C 0.18388(13) 1.2653(3) -0.0382(3) 0.143(5) Uani 1 1 d GU
C148 C 0.2186(2) 1.2308(3) 0.0291(3) 0.146(6) Uani 1 1 d GU
C149 C 0.2333(2) 1.2819(3) 0.0869(2) 0.165(6) Uani 1 1 d GU
C150 C 0.20779(16) 1.3480(3) 0.0553(2) 0.140(5) Uani 1 1 d GU
C151 C 0.2377(2) 1.4123(3) 0.0703(2) 0.118(5) Uani 1 1 d GU
C152 C 0.2993(2) 1.4107(3) 0.12590(19) 0.128(5) Uani 1 1 d GU
C153 C 0.3389(2) 1.4619(2) 0.1071(2) 0.178(6) Uani 1 1 d GU
C154 C 0.3018(3) 1.49510(16) 0.0399(3) 0.136(5) Uani 1 1 d GU
C155 C 0.2393(2) 1.4645(2) 0.0172(3) 0.178(6) Uani 1 1 d GU
C156 C 0.48486(13) 1.2935(3) 0.1127(2) 0.135(5) Uani 1 1 d GU
C157 C 0.4460(2) 1.2432(3) 0.13400(18) 0.139(5) Uani 1 1 d GU
C158 C 0.4311(2) 1.1877(2) 0.0807(2) 0.151(6) Uani 1 1 d GU
C159 C 0.4608(2) 1.2038(2) 0.0265(3) 0.143(6) Uani 1 1 d GU
C160 C 0.49400(12) 1.2691(3) 0.0462(2) 0.131(5) Uani 1 1 d GU
C201 C 0.4527(4) 0.5628(5) 0.3303(6) 0.079(3) Uani 1 1 d U
H20A H 0.4955 0.5508 0.3606 0.118 Uiso 1 1 calc R
H20B H 0.4417 0.6085 0.3442 0.118 Uiso 1 1 calc R
H20C H 0.4505 0.5635 0.2794 0.118 Uiso 1 1 calc R
C202 C 0.4069(3) 0.5094(4) 0.3409(5) 0.0418(18) Uani 1 1 d U
H20D H 0.4109 0.5074 0.3928 0.050 Uiso 1 1 calc R
H20E H 0.4182 0.4634 0.3267 0.050 Uiso 1 1 calc R
C203 C 0.3388(3) 0.5252(4) 0.2970(4) 0.0357(16) Uani 1 1 d U
H20F H 0.3346 0.5276 0.2451 0.043 Uiso 1 1 calc R
H20G H 0.3271 0.5708 0.3116 0.043 Uiso 1 1 calc R
C204 C 0.2271(3) 0.4746(4) 0.2594(4) 0.0283(14) Uani 1 1 d U
C205 C 0.0484(3) 0.8803(3) 0.3448(4) 0.0274(15) Uani 1 1 d U
H20H H 0.0512 0.8521 0.3880 0.033 Uiso 1 1 calc R
H20I H 0.0056 0.9002 0.3267 0.033 Uiso 1 1 calc R
C206 C -0.0785(3) 0.8003(4) -0.0787(4) 0.0296(14) Uani 1 1 d U
H20J H -0.0758 0.8491 -0.0737 0.036 Uiso 1 1 calc R
C207 C 0.2937(3) 0.4700(4) 0.3082(4) 0.0321(15) Uani 1 1 d U
H20K H 0.3103 0.4240 0.3016 0.039 Uiso 1 1 calc R
H20L H 0.2940 0.4728 0.3588 0.039 Uiso 1 1 calc R
C208 C 0.1229(3) 0.5203(3) 0.1802(3) 0.0190(12) Uani 1 1 d U
C209 C -0.1118(3) 0.7722(3) -0.1448(4) 0.0262(13) Uani 1 1 d U
H20M H -0.1326 0.8015 -0.1842 0.031 Uiso 1 1 calc R
C210 C 0.0959(4) 0.9387(4) 0.3666(4) 0.0390(19) Uani 1 1 d U
H21A H 0.0878 0.9664 0.4045 0.059 Uiso 1 1 calc R
H21B H 0.0922 0.9678 0.3245 0.059 Uiso 1 1 calc R
H21C H 0.1384 0.9193 0.3848 0.059 Uiso 1 1 calc R
C211 C -0.0204(3) 0.6406(3) 0.0306(3) 0.0153(10) Uani 1 1 d U
C212 C -0.1337(3) 0.5489(3) -0.1651(3) 0.0165(12) Uani 1 1 d U
C213 C 0.0583(3) 0.8342(3) 0.2871(4) 0.0245(13) Uani 1 1 d U
H21D H 0.1014 0.8150 0.3047 0.029 Uiso 1 1 calc R
H21E H 0.0544 0.8621 0.2435 0.029 Uiso 1 1 calc R
C214 C 0.0112(3) 0.7750(3) 0.2669(4) 0.0241(13) Uani 1 1 d U
H21F H 0.0136 0.7495 0.3116 0.029 Uiso 1 1 calc R
H21G H -0.0315 0.7949 0.2477 0.029 Uiso 1 1 calc R
C215 C -0.1148(3) 0.7027(3) -0.1537(3) 0.0207(12) Uani 1 1 d U
H21H H -0.1358 0.6844 -0.2004 0.025 Uiso 1 1 calc R
C216 C -0.0453(3) 0.5413(3) -0.0532(3) 0.0162(11) Uani 1 1 d U
C217 C -0.0539(3) 0.6849(3) -0.0269(3) 0.0180(11) Uani 1 1 d U
C218 C 0.0710(3) 0.5584(3) 0.1356(3) 0.0167(11) Uani 1 1 d U
C219 C -0.0506(3) 0.7615(3) -0.0226(3) 0.0129(11) Uani 1 1 d U
H21I H -0.0278 0.7829 0.0219 0.016 Uiso 1 1 calc R
C220 C -0.1941(3) 0.5729(3) -0.2122(3) 0.0175(13) Uani 1 1 d U
H22A H -0.2091 0.6183 -0.2099 0.021 Uiso 1 1 calc R
C221 C 0.0192(3) 0.7243(3) 0.2127(3) 0.0197(12) Uani 1 1 d U
C222 C 0.0359(3) 0.5297(3) 0.0679(3) 0.0150(11) Uani 1 1 d U
C223 C -0.0141(3) 0.7250(3) 0.1398(3) 0.0113(11) Uani 1 1 d U
H22B H -0.0443 0.7586 0.1156 0.014 Uiso 1 1 calc R
C224 C 0.0510(3) 0.6230(3) 0.1542(3) 0.0172(11) Uani 1 1 d U
C225 C -0.0893(3) 0.5832(3) -0.1055(3) 0.0163(11) Uani 1 1 d U
C226 C -0.0094(3) 0.5714(3) 0.0157(3) 0.0160(11) Uani 1 1 d U
C227 C 0.0057(3) 0.6629(3) 0.1044(3) 0.0174(11) Uani 1 1 d U
C228 C -0.0876(3) 0.6565(3) -0.0960(3) 0.0166(10) Uani 1 1 d U
C301 C 0.0785(4) 1.0895(4) -0.0965(5) 0.044(2) Uani 1 1 d .
H30A H 0.1066 1.1246 -0.0715 0.053 Uiso 1 1 calc R
C302 C -0.0076(4) 1.0116(4) -0.1052(5) 0.039(2) Uani 1 1 d .
H30B H -0.0379 0.9937 -0.0857 0.047 Uiso 1 1 calc R
C303 C -0.0480(4) 0.9306(4) -0.2081(5) 0.052(2) Uani 1 1 d .
H30C H -0.0768 0.9196 -0.1812 0.078 Uiso 1 1 calc R
H30D H -0.0239 0.8893 -0.2113 0.078 Uiso 1 1 calc R
H30E H -0.0722 0.9461 -0.2569 0.078 Uiso 1 1 calc R
C304 C 0.0334(4) 1.0633(4) -0.0686(4) 0.049(2) Uani 1 1 d .
H30F H 0.0307 1.0808 -0.0244 0.058 Uiso 1 1 calc R
C305 C 0.0412(4) 1.0126(4) -0.1974(4) 0.041(2) Uani 1 1 d .
H30G H 0.0442 0.9950 -0.2415 0.049 Uiso 1 1 calc R
C306 C 0.0815(4) 1.0632(4) -0.1613(5) 0.050(2) Uani 1 1 d .
H30H H 0.1120 1.0807 -0.1809 0.060 Uiso 1 1 calc R
C307 C -0.0043(4) 0.9865(4) -0.1700(4) 0.0323(18) Uani 1 1 d .
S1 S 0.18495(9) 0.55279(9) 0.25093(9) 0.0291(5) Uani 1 1 d .
S2 S 0.07438(9) 0.65923(9) 0.23965(9) 0.0278(4) Uani 1 1 d .

loop_
_atom_site_aniso_label
_atom_site_aniso_U_11
_atom_site_aniso_U_22
_atom_site_aniso_U_33
_atom_site_aniso_U_23
_atom_site_aniso_U_13
_atom_site_aniso_U_12
C1 0.179(13) 0.156(12) 0.024(6) -0.013(7) 0.019(8) -0.035(10)
C2 0.176(13) 0.184(13) 0.030(7) 0.015(8) -0.019(8) 0.003(12)
C3 0.095(10) 0.215(14) 0.070(9) 0.002(10) -0.061(7) -0.007(10)
C4 0.117(10) 0.131(10) 0.073(8) -0.067(7) 0.002(7) -0.069(8)
C5 0.198(13) 0.149(11) 0.059(8) -0.065(8) 0.021(9) -0.007(11)
C6 0.113(10) 0.164(12) 0.073(8) 0.072(8) -0.013(8) 0.057(9)
C7 0.203(14) 0.116(11) 0.118(11) 0.081(9) 0.016(11) 0.042(11)
C8 0.210(14) 0.063(8) 0.152(12) 0.063(8) 0.035(11) 0.055(9)
C9 0.180(13) 0.118(11) 0.193(13) 0.007(10) 0.062(11) 0.129(9)
C10 0.122(11) 0.173(13) 0.134(12) 0.041(10) -0.001(9) 0.107(9)
C11 0.165(12) 0.229(14) 0.048(7) 0.056(9) 0.047(8) -0.005(11)
C12 0.190(13) 0.123(10) 0.109(10) 0.090(8) 0.045(10) -0.023(10)
C13 0.159(12) 0.135(12) 0.177(13) 0.067(10) 0.077(11) -0.050(10)
C14 0.110(10) 0.148(11) 0.124(10) 0.013(9) 0.087(8) -0.043(8)
C15 0.139(11) 0.244(14) 0.078(9) 0.007(10) 0.083(8) -0.026(11)
C16 0.177(12) 0.151(11) 0.109(10) -0.040(9) 0.121(9) -0.027(10)
C17 0.072(8) 0.160(11) 0.137(10) -0.080(9) 0.064(8) 0.008(8)
C18 0.112(10) 0.076(8) 0.151(11) -0.042(8) 0.058(9) 0.040(7)
C19 0.131(10) 0.060(7) 0.140(11) -0.061(7) 0.068(9) -0.003(7)
C20 0.150(11) 0.144(11) 0.073(8) -0.086(7) 0.055(8) -0.011(9)
C21 0.064(8) 0.123(10) 0.130(10) -0.007(9) 0.054(7) -0.017(7)
C22 0.049(7) 0.165(11) 0.159(11) -0.033(10) 0.055(8) 0.000(8)
C23 0.039(6) 0.134(11) 0.157(11) 0.038(9) 0.026(8) 0.045(7)
C24 0.032(6) 0.215(13) 0.098(9) -0.007(10) -0.013(6) -0.026(8)
C25 0.049(7) 0.111(9) 0.136(10) -0.007(8) 0.028(7) -0.053(6)
C26 0.173(12) 0.118(10) 0.132(11) 0.103(9) 0.049(10) -0.001(10)
C27 0.209(14) 0.200(13) 0.037(7) 0.054(8) 0.038(9) -0.013(12)
C28 0.145(11) 0.262(14) 0.069(8) 0.042(9) 0.087(8) 0.000(11)
C29 0.112(10) 0.144(11) 0.129(10) 0.030(9) 0.087(8) -0.041(8)
C30 0.147(12) 0.162(12) 0.186(13) 0.105(10) 0.079(10) -0.041(10)
C31 0.140(11) 0.137(11) 0.029(6) 0.010(7) 0.018(7) 0.006(9)
C32 0.185(13) 0.142(12) 0.047(8) 0.028(8) -0.018(9) 0.003(11)
C33 0.081(9) 0.199(13) 0.055(7) 0.002(9) -0.048(6) -0.021(9)
C34 0.125(11) 0.122(10) 0.063(8) -0.043(7) -0.007(8) -0.053(9)
C35 0.166(12) 0.187(12) 0.039(7) -0.054(8) 0.032(8) -0.005(11)
C36 0.164(12) 0.051(7) 0.135(10) -0.035(7) 0.060(10) -0.027(8)
C37 0.130(10) 0.078(8) 0.144(11) -0.067(8) 0.051(9) -0.046(8)
C38 0.095(10) 0.110(10) 0.223(14) -0.045(10) 0.047(10) -0.086(8)
C39 0.181(13) 0.050(7) 0.168(12) 0.028(8) 0.071(10) -0.057(8)
C40 0.174(13) 0.022(6) 0.217(14) 0.003(9) 0.052(11) -0.004(8)
C41 0.110(10) 0.083(9) 0.176(12) -0.033(9) 0.012(9) -0.065(7)
C42 0.181(12) 0.038(7) 0.186(12) 0.013(8) 0.070(11) -0.053(8)
C43 0.213(14) 0.030(6) 0.206(14) -0.007(9) 0.067(12) 0.011(9)
C44 0.171(12) 0.044(7) 0.165(12) -0.043(8) 0.065(11) -0.011(8)
C45 0.134(11) 0.077(8) 0.141(11) -0.079(7) 0.060(9) -0.048(8)
C46 0.035(6) 0.197(13) 0.156(12) 0.059(10) 0.028(8) 0.062(8)
C47 0.028(6) 0.253(14) 0.096(9) 0.003(10) -0.018(6) -0.023(9)
C48 0.053(8) 0.134(11) 0.172(12) 0.012(10) 0.021(8) -0.059(7)
C49 0.071(8) 0.198(13) 0.142(11) 0.014(11) 0.072(8) -0.027(9)
C50 0.066(8) 0.188(12) 0.154(11) -0.014(10) 0.074(9) 0.007(9)
C51 0.063(8) 0.185(13) 0.159(12) -0.067(10) 0.053(8) 0.041(8)
C52 0.156(11) 0.154(11) 0.129(10) -0.042(9) 0.133(9) -0.013(9)
C53 0.153(11) 0.154(11) 0.073(8) -0.078(8) 0.047(8) 0.027(9)
C54 0.152(11) 0.072(9) 0.175(13) -0.053(8) 0.093(10) 0.001(8)
C55 0.131(11) 0.107(10) 0.180(13) -0.034(10) 0.079(10) 0.041(9)
C56 0.087(9) 0.154(11) 0.080(8) 0.066(8) -0.012(7) 0.067(8)
C57 0.191(13) 0.099(10) 0.121(10) 0.094(8) 0.006(10) 0.024(10)
C58 0.183(13) 0.040(7) 0.163(12) 0.029(8) 0.046(11) 0.039(8)
C59 0.144(12) 0.084(9) 0.189(13) -0.006(9) 0.056(11) 0.073(8)
C60 0.101(10) 0.132(11) 0.167(13) 0.008(10) -0.003(9) 0.089(8)
C101 0.113(10) 0.202(13) 0.053(7) -0.078(8) -0.015(7) -0.024(10)
C102 0.040(7) 0.214(13) 0.072(8) -0.039(9) -0.030(6) 0.017(8)
C103 0.044(7) 0.153(11) 0.130(10) -0.080(9) -0.007(7) -0.039(7)
C104 0.182(13) 0.098(10) 0.167(13) -0.050(9) 0.009(11) -0.107(9)
C105 0.095(9) 0.112(9) 0.142(11) -0.113(8) -0.014(8) 0.006(8)
C106 0.067(8) 0.223(13) 0.063(8) 0.010(9) -0.021(6) 0.078(9)
C107 0.120(11) 0.177(12) 0.106(10) 0.078(9) 0.007(8) 0.093(10)
C108 0.166(12) 0.096(9) 0.160(12) 0.102(8) 0.073(10) 0.093(8)
C109 0.119(11) 0.148(11) 0.165(12) 0.016(10) 0.049(9) 0.115(9)
C110 0.051(7) 0.203(13) 0.114(10) 0.002(10) 0.019(7) 0.066(8)
C111 0.125(10) 0.187(13) 0.021(5) 0.005(8) -0.006(7) 0.011(10)
C112 0.154(11) 0.208(12) 0.064(7) 0.107(8) 0.061(8) 0.106(10)
C113 0.240(14) 0.129(11) 0.110(10) 0.074(8) 0.110(10) 0.001(11)
C114 0.132(11) 0.204(13) 0.092(9) 0.031(10) 0.092(8) 0.001(10)
C115 0.129(10) 0.157(11) 0.044(6) -0.007(7) 0.046(7) 0.063(9)
C116 0.138(11) 0.155(11) 0.118(10) -0.074(9) 0.078(9) 0.017(9)
C117 0.120(10) 0.137(11) 0.134(11) 0.012(9) 0.090(9) 0.083(8)
C118 0.165(13) 0.148(12) 0.242(15) -0.035(11) 0.048(12) 0.115(10)
C119 0.154(12) 0.040(7) 0.197(13) -0.042(8) 0.044(10) 0.039(8)
C120 0.232(14) 0.108(11) 0.154(12) -0.087(9) 0.059(12) 0.015(11)
C121 0.128(11) 0.229(14) 0.153(12) 0.029(11) 0.117(9) -0.002(11)
C122 0.098(10) 0.243(14) 0.106(10) -0.015(11) 0.076(8) 0.022(10)
C123 0.027(6) 0.249(15) 0.189(13) -0.021(12) 0.037(9) 0.002(9)
C124 0.075(9) 0.231(14) 0.169(12) -0.004(11) 0.056(9) -0.093(10)
C125 0.170(12) 0.181(13) 0.186(13) -0.010(11) 0.141(11) -0.096(10)
C126 0.108(9) 0.247(14) 0.034(6) 0.064(8) 0.024(7) 0.088(10)
C127 0.114(10) 0.203(13) 0.030(6) -0.023(8) -0.008(7) -0.006(10)
C128 0.093(9) 0.200(12) 0.038(6) -0.019(8) 0.031(6) 0.058(9)
C129 0.115(10) 0.252(14) 0.050(7) 0.055(9) 0.049(7) -0.003(10)
C130 0.232(14) 0.149(12) 0.064(8) 0.072(8) 0.071(10) 0.028(11)
C131 0.108(11) 0.227(14) 0.077(9) -0.095(9) 0.009(8) -0.025(10)
C132 0.044(7) 0.227(14) 0.116(11) -0.091(10) -0.024(7) -0.011(9)
C133 0.053(8) 0.189(13) 0.176(12) -0.107(10) 0.031(9) -0.080(8)
C134 0.161(13) 0.093(10) 0.210(14) -0.064(10) 0.036(11) -0.095(9)
C135 0.106(10) 0.136(10) 0.160(11) -0.140(9) 0.006(9) -0.018(9)
C136 0.181(13) 0.031(7) 0.229(14) -0.008(9) 0.048(12) -0.030(8)
C137 0.218(14) 0.072(9) 0.225(15) -0.007(10) 0.035(13) -0.089(10)
C138 0.170(12) 0.123(11) 0.215(14) 0.049(10) 0.085(11) -0.096(10)
C139 0.211(14) 0.112(11) 0.152(12) 0.106(9) 0.041(11) -0.027(10)
C140 0.200(13) 0.060(8) 0.161(12) 0.067(8) 0.056(11) 0.068(9)
C141 0.180(13) 0.080(10) 0.263(15) 0.017(11) 0.099(12) -0.079(9)
C142 0.253(15) 0.105(11) 0.183(13) 0.091(9) 0.106(12) -0.006(11)
C143 0.231(14) 0.055(8) 0.192(13) 0.059(9) 0.128(11) 0.048(9)
C144 0.226(15) 0.041(7) 0.263(15) -0.002(10) 0.102(13) 0.003(10)
C145 0.249(15) 0.039(8) 0.254(15) -0.027(10) 0.096(13) -0.050(10)
C146 0.032(7) 0.250(15) 0.180(13) -0.020(12) 0.055(8) 0.001(9)
C147 0.055(8) 0.239(14) 0.136(11) 0.000(11) 0.030(8) -0.093(9)
C148 0.120(11) 0.233(14) 0.114(10) 0.008(10) 0.077(9) -0.104(10)
C149 0.122(11) 0.270(16) 0.136(12) 0.030(12) 0.088(10) -0.014(12)
C150 0.115(10) 0.256(15) 0.089(9) -0.021(10) 0.086(8) 0.024(11)
C151 0.130(10) 0.161(11) 0.102(9) 0.028(8) 0.090(8) 0.103(9)
C152 0.145(11) 0.162(12) 0.118(10) -0.082(9) 0.098(9) 0.001(9)
C153 0.240(14) 0.125(11) 0.175(13) -0.116(9) 0.073(12) 0.026(11)
C154 0.197(13) 0.034(7) 0.197(13) -0.016(8) 0.093(11) 0.048(8)
C155 0.197(14) 0.150(13) 0.208(14) -0.024(11) 0.093(12) 0.094(11)
C156 0.032(6) 0.244(14) 0.088(9) -0.046(10) -0.036(6) 0.042(8)
C157 0.124(11) 0.173(12) 0.079(9) 0.039(9) -0.023(8) 0.097(9)
C158 0.126(11) 0.121(11) 0.192(14) 0.071(10) 0.033(10) 0.097(9)
C159 0.088(10) 0.162(12) 0.159(12) -0.058(10) 0.011(9) 0.078(9)
C160 0.034(7) 0.222(14) 0.129(11) 0.016(10) 0.017(7) 0.051(8)
C201 0.043(5) 0.064(6) 0.112(7) 0.007(6) 0.000(5) -0.015(5)
C202 0.030(3) 0.031(3) 0.055(4) 0.000(3) 0.001(3) -0.002(3)
C203 0.031(3) 0.030(3) 0.043(3) 0.001(3) 0.008(3) 0.002(3)
C204 0.022(3) 0.034(3) 0.027(3) 0.004(3) 0.006(3) 0.001(3)
C205 0.029(3) 0.026(3) 0.028(3) -0.009(3) 0.010(3) -0.002(3)
C206 0.028(3) 0.025(3) 0.031(3) -0.003(2) 0.003(2) -0.001(2)
C207 0.028(3) 0.030(3) 0.034(3) 0.000(3) 0.004(3) 0.001(3)
C208 0.019(3) 0.022(3) 0.015(3) -0.002(2) 0.005(2) -0.002(2)
C209 0.025(3) 0.023(3) 0.026(3) 0.002(2) 0.003(2) -0.001(2)
C210 0.040(4) 0.026(4) 0.046(4) -0.007(3) 0.006(4) -0.005(3)
C211 0.0131(19) 0.0158(19) 0.0163(19) -0.0043(17) 0.0037(17) -0.0028(17)
C212 0.019(3) 0.017(3) 0.013(2) 0.001(2) 0.005(2) -0.001(2)
C213 0.025(3) 0.026(3) 0.026(3) -0.005(3) 0.013(2) -0.004(2)
C214 0.022(3) 0.027(3) 0.025(3) -0.009(2) 0.011(2) -0.007(2)
C215 0.022(2) 0.021(2) 0.017(2) -0.002(2) 0.004(2) -0.001(2)
C216 0.016(2) 0.017(2) 0.017(2) -0.0019(19) 0.0068(19) -0.004(2)
C217 0.017(2) 0.018(2) 0.020(2) -0.0013(18) 0.0060(18) -0.0005(18)
C218 0.017(2) 0.017(2) 0.016(2) -0.004(2) 0.005(2) -0.002(2)
C219 0.012(2) 0.016(2) 0.010(2) -0.007(2) 0.0038(19) -0.003(2)
C220 0.023(3) 0.016(3) 0.013(3) -0.002(2) 0.004(2) 0.002(2)
C221 0.018(2) 0.018(2) 0.025(2) -0.006(2) 0.009(2) -0.003(2)
C222 0.015(2) 0.017(2) 0.014(2) -0.0023(19) 0.0066(19) -0.0018(19)
C223 0.009(2) 0.016(2) 0.012(2) -0.007(2) 0.0065(19) -0.005(2)
C224 0.016(2) 0.017(2) 0.018(2) -0.0024(19) 0.0050(19) -0.0021(19)
C225 0.018(2) 0.017(2) 0.014(2) -0.0011(19) 0.0054(19) -0.0005(19)
C226 0.015(2) 0.016(2) 0.018(2) -0.0013(18) 0.0066(18) -0.0033(18)
C227 0.016(2) 0.017(2) 0.019(2) -0.003(2) 0.0058(19) -0.0027(19)
C228 0.015(2) 0.017(2) 0.017(2) -0.0015(18) 0.0049(18) -0.0018(18)
C301 0.036(5) 0.028(4) 0.061(6) 0.000(4) 0.007(5) -0.006(4)
C302 0.032(5) 0.030(4) 0.059(6) 0.001(4) 0.020(4) 0.001(4)
C303 0.041(5) 0.041(5) 0.070(6) 0.009(5) 0.011(5) 0.002(4)
C304 0.059(6) 0.048(5) 0.039(5) -0.007(4) 0.017(5) 0.017(5)
C305 0.052(5) 0.031(4) 0.045(5) -0.003(4) 0.024(4) 0.001(4)
C306 0.036(5) 0.039(5) 0.078(7) 0.009(5) 0.023(5) 0.003(4)
C307 0.040(5) 0.021(4) 0.039(5) 0.004(3) 0.017(4) 0.008(3)
S1 0.0334(11) 0.0239(9) 0.0243(9) -0.0027(8) 0.0013(8) -0.0013(8)
S2 0.0351(11) 0.0255(10) 0.0214(9) -0.0036(8) 0.0071(8) 0.0028(8)

loop_
_atom_type_symbol
_atom_type_description
_atom_type_scat_dispersion_real
_atom_type_scat_dispersion_imag
_atom_type_scat_source
C C 0.0033 0.0016 'International Tables Vol C Tables 4.2.6.8 and 6.1.1.4'
H H 0.0000 0.0000 'International Tables Vol C Tables 4.2.6.8 and 6.1.1.4'
S S 0.1246 0.1234 'International Tables Vol C Tables 4.2.6.8 and 6.1.1.4'

loop_
_geom_angle_atom_site_label_1
_geom_angle_atom_site_label_2
_geom_angle_atom_site_label_3
_geom_angle
_geom_angle_site_symmetry_1
_geom_angle_site_symmetry_3
C11 C1 C5 129.4 . .
C11 C1 C2 108.2 . .
C5 C1 C2 108.0 . .
C6 C2 C1 129.8 . .
C6 C2 C3 109.7 . .
C1 C2 C3 108.0 . .
C47 C3 C4 111.7 . .
C47 C3 C2 127.1 . .
C4 C3 C2 108.0 . .
C37 C4 C5 113.2 . .
C37 C4 C3 129.4 . .
C5 C4 C3 108.0 . .
C20 C5 C1 113.6 . .
C20 C5 C4 127.2 . .
C1 C5 C4 108.0 . .
C2 C6 C10 125.6 . .
C2 C6 C7 113.1 . .
C10 C6 C7 108.0 . .
C12 C7 C6 125.1 . .
C12 C7 C8 112.4 . .
C6 C7 C8 108.0 . .
C43 C8 C7 121.4 . .
C43 C8 C9 119.7 . .
C7 C8 C9 108.0 . .
C55 C9 C10 119.8 . .
C55 C9 C8 123.3 . .
C10 C9 C8 108.0 . .
C46 C10 C6 122.0 . .
C46 C10 C9 117.6 . .
C6 C10 C9 108.0 . .
C1 C11 C12 130.5 . .
C1 C11 C15 111.1 . .
C12 C11 C15 108.0 . .
C7 C12 C11 112.5 . .
C7 C12 C13 129.8 . .
C11 C12 C13 108.0 . .
C42 C13 C12 114.3 . .
C42 C13 C14 123.8 . .
C12 C13 C14 108.0 . .
C21 C14 C15 126.8 . .
C21 C14 C13 112.3 . .
C15 C14 C13 108.0 . .
C16 C15 C14 115.7 . .
C16 C15 C11 123.6 . .
C14 C15 C11 108.0 . .
C15 C16 C20 119.5 . .
C15 C16 C17 121.1 . .
C20 C16 C17 108.0 . .
C22 C17 C16 119.4 . .
C22 C17 C18 121.8 . .
C16 C17 C18 108.0 . .
C59 C18 C17 122.7 . .
C59 C18 C19 117.1 . .
C17 C18 C19 108.0 . .
C36 C19 C18 125.1 . .
C36 C19 C20 115.6 . .
C18 C19 C20 108.0 . .
C5 C20 C16 121.4 . .
C5 C20 C19 118.0 . .
C16 C20 C19 108.0 . .
C14 C21 C22 113.8 . .
C14 C21 C25 124.6 . .
C22 C21 C25 108.0 . .
C17 C22 C23 114.8 . .
C17 C22 C21 122.9 . .
C23 C22 C21 108.0 . .
C60 C23 C22 124.3 . .
C60 C23 C24 116.4 . .
C22 C23 C24 108.0 . .
C33 C24 C25 122.0 . .
C33 C24 C23 119.9 . .
C25 C24 C23 108.0 . .
C41 C25 C24 117.3 . .
C41 C25 C21 122.0 . .
C24 C25 C21 108.0 . .
C57 C26 C30 123.2 . .
C57 C26 C27 117.8 . .
C30 C26 C27 108.0 . .
C31 C27 C28 116.4 . .
C31 C27 C26 124.8 . .
C28 C27 C26 108.0 . .
C52 C28 C29 117.1 . .
C52 C28 C27 120.6 . .
C29 C28 C27 108.0 . .
C49 C29 C28 123.9 . .
C49 C29 C30 116.2 . .
C28 C29 C30 108.0 . .
C39 C30 C26 114.2 . .
C39 C30 C29 123.8 . .
C26 C30 C29 108.0 . .
C27 C31 C32 112.2 . .
C27 C31 C35 125.5 . .
C32 C31 C35 108.0 . .
C56 C32 C31 127.8 . .
C56 C32 C33 109.3 . .
C31 C32 C33 108.0 . .
C24 C33 C32 127.0 . .
C24 C33 C34 112.5 . .
C32 C33 C34 108.0 . .
C45 C34 C35 109.0 . .
C45 C34 C33 133.3 . .
C35 C34 C33 108.0 . .
C53 C35 C34 125.5 . .
C53 C35 C31 114.5 . .
C34 C35 C31 108.0 . .
C19 C36 C40 112.6 . .
C19 C36 C37 124.9 . .
C40 C36 C37 108.0 . .
C4 C37 C36 120.5 . .
C4 C37 C38 115.7 . .
C36 C37 C38 108.0 . .
C48 C38 C39 123.5 . .
C48 C38 C37 117.8 . .
C39 C38 C37 108.0 . .
C30 C39 C38 116.0 . .
C30 C39 C40 127.3 . .
C38 C39 C40 108.0 . .
C58 C40 C36 127.8 . .
C58 C40 C39 113.7 . .
C36 C40 C39 108.0 . .
C25 C41 C42 114.3 . .
C25 C41 C45 127.9 . .
C42 C41 C45 108.0 . .
C13 C42 C41 122.5 . .
C13 C42 C43 119.7 . .
C41 C42 C43 108.0 . .
C8 C43 C42 122.0 . .
C8 C43 C44 116.3 . .
C42 C43 C44 108.0 . .
C54 C44 C45 113.4 . .
C54 C44 C43 124.7 . .
C45 C44 C43 108.0 . .
C34 C45 C44 131.0 . .
C34 C45 C41 106.8 . .
C44 C45 C41 108.0 . .
C10 C46 C50 126.4 . .
C10 C46 C47 115.0 . .
C50 C46 C47 108.0 . .
C3 C47 C46 120.1 . .
C3 C47 C48 122.3 . .
C46 C47 C48 108.0 . .
C38 C48 C49 116.5 . .
C38 C48 C47 122.6 . .
C49 C48 C47 108.0 . .
C29 C49 C48 123.3 . .
C29 C49 C50 114.3 . .
C48 C49 C50 108.0 . .
C51 C50 C46 111.8 . .
C51 C50 C49 126.5 . .
C46 C50 C49 108.0 . .
C50 C51 C55 126.0 . .
C50 C51 C52 114.4 . .
C55 C51 C52 108.0 . .
C28 C52 C53 119.4 . .
C28 C52 C51 123.6 . .
C53 C52 C51 108.0 . .
C35 C53 C54 118.4 . .
C35 C53 C52 122.8 . .
C54 C53 C52 108.0 . .
C44 C54 C53 121.5 . .
C44 C54 C55 118.1 . .
C53 C54 C55 108.0 . .
C9 C55 C51 118.1 . .
C9 C55 C54 117.6 . .
C51 C55 C54 108.0 . .
C32 C56 C57 114.4 . .
C32 C56 C60 127.4 . .
C57 C56 C60 108.0 . .
C26 C57 C56 122.2 . .
C26 C57 C58 117.5 . .
C56 C57 C58 108.0 . .
C40 C58 C59 114.5 . .
C40 C58 C57 123.8 . .
C59 C58 C57 108.0 . .
C18 C59 C58 122.9 . .
C18 C59 C60 116.3 . .
C58 C59 C60 108.0 . .
C23 C60 C56 119.8 . .
C23 C60 C59 120.1 . .
C56 C60 C59 108.0 . .
C111 C101 C102 108.2 . .
C111 C101 C105 129.4 . .
C102 C101 C105 108.0 . .
C106 C102 C103 109.7 . .
C106 C102 C101 129.7 . .
C103 C102 C101 108.0 . .
C147 C103 C102 127.1 . .
C147 C103 C104 111.7 . .
C102 C103 C104 108.0 . .
C137 C104 C103 129.4 . .
C137 C104 C105 113.2 . .
C103 C104 C105 108.0 . .
C120 C105 C104 127.2 . .
C120 C105 C101 113.6 . .
C104 C105 C101 108.0 . .
C102 C106 C110 125.5 . .
C102 C106 C107 113.1 . .
C110 C106 C107 108.0 . .
C112 C107 C108 112.5 . .
C112 C107 C106 125.1 . .
C108 C107 C106 108.0 . .
C143 C108 C107 121.4 . .
C143 C108 C109 119.7 . .
C107 C108 C109 108.0 . .
C155 C109 C110 119.8 . .
C155 C109 C108 123.3 . .
C110 C109 C108 108.0 . .
C146 C110 C109 117.6 . .
C146 C110 C106 122.0 . .
C109 C110 C106 108.0 . .
C101 C111 C115 111.1 . .
C101 C111 C112 130.5 . .
C115 C111 C112 108.0 . .
C107 C112 C113 129.7 . .
C107 C112 C111 112.5 . .
C113 C112 C111 108.0 . .
C142 C113 C114 123.8 . .
C142 C113 C112 114.3 . .
C114 C113 C112 108.0 . .
C121 C114 C113 112.3 . .
C121 C114 C115 126.8 . .
C113 C114 C115 108.0 . .
C116 C115 C111 123.6 . .
C116 C115 C114 115.7 . .
C111 C115 C114 108.0 . .
C115 C116 C117 121.1 . .
C115 C116 C120 119.5 . .
C117 C116 C120 108.0 . .
C122 C117 C118 121.8 . .
C122 C117 C116 119.4 . .
C118 C117 C116 108.0 . .
C159 C118 C117 122.7 . .
C159 C118 C119 117.1 . .
C117 C118 C119 108.0 . .
C136 C119 C120 115.6 . .
C136 C119 C118 125.1 . .
C120 C119 C118 108.0 . .
C105 C120 C119 118.0 . .
C105 C120 C116 121.4 . .
C119 C120 C116 108.0 . .
C114 C121 C125 124.5 . .
C114 C121 C122 113.8 . .
C125 C121 C122 108.0 . .
C117 C122 C123 114.8 . .
C117 C122 C121 122.9 . .
C123 C122 C121 108.0 . .
C160 C123 C122 124.2 . .
C160 C123 C124 116.3 . .
C122 C123 C124 108.0 . .
C133 C124 C125 122.0 . .
C133 C124 C123 119.9 . .
C125 C124 C123 108.0 . .
C141 C125 C124 117.3 . .
C141 C125 C121 122.0 . .
C124 C125 C121 108.0 . .
C157 C126 C130 123.2 . .
C157 C126 C127 117.8 . .
C130 C126 C127 108.0 . .
C131 C127 C126 124.8 . .
C131 C127 C128 116.4 . .
C126 C127 C128 108.0 . .
C152 C128 C127 120.6 . .
C152 C128 C129 117.0 . .
C127 C128 C129 108.0 . .
C149 C129 C128 123.9 . .
C149 C129 C130 116.2 . .
C128 C129 C130 108.0 . .
C139 C130 C126 114.2 . .
C139 C130 C129 123.8 . .
C126 C130 C129 108.0 . .
C127 C131 C135 125.5 . .
C127 C131 C132 112.2 . .
C135 C131 C132 108.0 . .
C156 C132 C133 109.3 . .
C156 C132 C131 127.8 . .
C133 C132 C131 108.0 . .
C124 C133 C134 112.5 . .
C124 C133 C132 127.0 . .
C134 C133 C132 108.0 . .
C145 C134 C133 133.3 . .
C145 C134 C135 109.0 . .
C133 C134 C135 108.0 . .
C153 C135 C131 114.5 . .
C153 C135 C134 125.5 . .
C131 C135 C134 108.0 . .
C119 C136 C140 112.6 . .
C119 C136 C137 124.9 . .
C140 C136 C137 108.0 . .
C104 C137 C138 115.6 . .
C104 C137 C136 120.5 . .
C138 C137 C136 108.0 . .
C148 C138 C137 117.8 . .
C148 C138 C139 123.5 . .
C137 C138 C139 108.0 . .
C130 C139 C138 116.0 . .
C130 C139 C140 127.3 . .
C138 C139 C140 108.0 . .
C158 C140 C136 127.8 . .
C158 C140 C139 113.7 . .
C136 C140 C139 108.0 . .
C125 C141 C145 127.9 . .
C125 C141 C142 114.3 . .
C145 C141 C142 108.0 . .
C113 C142 C143 119.7 . .
C113 C142 C141 122.5 . .
C143 C142 C141 108.0 . .
C108 C143 C142 122.0 . .
C108 C143 C144 116.3 . .
C142 C143 C144 108.0 . .
C154 C144 C145 113.4 . .
C154 C144 C143 124.7 . .
C145 C144 C143 108.0 . .
C134 C145 C144 131.0 . .
C134 C145 C141 106.8 . .
C144 C145 C141 108.0 . .
C110 C146 C147 115.0 . .
C110 C146 C150 126.4 . .
C147 C146 C150 108.0 . .
C103 C147 C146 120.0 . .
C103 C147 C148 122.3 . .
C146 C147 C148 108.0 . .
C138 C148 C147 122.6 . .
C138 C148 C149 116.5 . .
C147 C148 C149 108.0 . .
C129 C149 C150 114.3 . .
C129 C149 C148 123.3 . .
C150 C149 C148 108.0 . .
C151 C150 C149 126.5 . .
C151 C150 C146 111.8 . .
C149 C150 C146 108.0 . .
C150 C151 C155 126.0 . .
C150 C151 C152 114.4 . .
C155 C151 C152 108.0 . .
C128 C152 C151 123.6 . .
C128 C152 C153 119.4 . .
C151 C152 C153 108.0 . .
C135 C153 C154 118.4 . .
C135 C153 C152 122.7 . .
C154 C153 C152 108.0 . .
C144 C154 C153 121.5 . .
C144 C154 C155 118.1 . .
C153 C154 C155 108.0 . .
C109 C155 C154 117.6 . .
C109 C155 C151 118.1 . .
C154 C155 C151 108.0 . .
C132 C156 C157 114.5 . .
C132 C156 C160 127.4 . .
C157 C156 C160 108.0 . .
C126 C157 C158 117.6 . .
C126 C157 C156 122.2 . .
C158 C157 C156 108.0 . .
C140 C158 C157 123.8 . .
C140 C158 C159 114.5 . .
C157 C158 C159 108.0 . .
C118 C159 C158 123.0 . .
C118 C159 C160 116.3 . .
C158 C159 C160 108.0 . .
C123 C160 C156 119.8 . .
C123 C160 C159 120.1 . .
C156 C160 C159 108.0 . .
C201 C202 C203 112.8(7) . .
C202 C203 C207 111.6(6) . .
C220 C204 C207 127.9(6) 3_565 .
C220 C204 S1 111.2(5) 3_565 .
C207 C204 S1 120.6(5) . .
C213 C205 C210 112.8(6) . .
C219 C206 C209 121.7(7) . .
C204 C207 C203 116.0(6) . .
C212 C208 C218 122.1(5) 3_565 .
C212 C208 S1 111.3(5) 3_565 .
C218 C208 S1 126.2(5) . .
C215 C209 C206 120.2(6) . .
C226 C211 C217 119.6(5) . .
C226 C211 C227 116.8(5) . .
C217 C211 C227 123.6(5) . .
C208 C212 C225 119.3(5) 3_565 .
C208 C212 C220 111.2(5) 3_565 .
C225 C212 C220 129.3(6) . .
C205 C213 C214 112.3(5) . .
C221 C214 C213 116.4(5) . .
C209 C215 C228 122.3(6) . .
C225 C216 C222 121.0(5) . 3_565
C225 C216 C226 119.2(5) . .
C222 C216 C226 119.8(5) 3_565 .
C211 C217 C228 120.0(5) . .
C211 C217 C219 123.6(5) . .
C228 C217 C219 116.1(5) . .
C224 C218 C222 117.3(5) . .
C224 C218 C208 124.8(5) . .
C222 C218 C208 117.9(5) . .
C206 C219 C217 121.6(6) . .
C204 C220 C212 114.4(6) 3_565 .
C223 C221 C214 125.1(6) . .
C223 C221 S2 114.8(5) . .
C214 C221 S2 120.1(5) . .
C218 C222 C226 119.8(5) . .
C218 C222 C216 119.3(5) . 3_565
C226 C222 C216 120.9(5) . 3_565
C221 C223 C227 108.7(5) . .
C227 C224 C218 122.2(5) . .
C227 C224 S2 112.0(4) . .
C218 C224 S2 125.7(5) . .
C216 C225 C212 117.5(5) . .
C216 C225 C228 119.2(5) . .
C212 C225 C228 123.3(5) . .
C211 C226 C222 121.3(5) . .
C211 C226 C216 119.4(5) . .
C222 C226 C216 119.3(5) . .
C224 C227 C211 120.2(5) . .
C224 C227 C223 112.1(5) . .
C211 C227 C223 127.5(5) . .
C215 C228 C217 118.2(6) . .
C215 C228 C225 122.5(5) . .
C217 C228 C225 119.2(5) . .
C306 C301 C304 118.7(8) . .
C307 C302 C304 120.0(8) . .
C301 C304 C302 120.5(8) . .
C306 C305 C307 120.6(8) . .
C305 C306 C301 120.9(8) . .
C302 C307 C305 119.3(7) . .
C302 C307 C303 119.4(7) . .
C305 C307 C303 121.3(7) . .
C208 S1 C204 91.9(3) . .
C221 S2 C224 92.1(3) . .

loop_
_geom_bond_atom_site_label_1
_geom_bond_atom_site_label_2
_geom_bond_distance
_geom_bond_site_symmetry_2
C1 C11 1.4011 .
C1 C5 1.4579 .
C1 C2 1.4580 .
C2 C6 1.4008 .
C2 C3 1.4583 .
C3 C47 1.4006 .
C3 C4 1.4581 .
C4 C37 1.4009 .
C4 C5 1.4580 .
C5 C20 1.4014 .
C6 C10 1.4580 .
C6 C7 1.4580 .
C7 C12 1.4007 .
C7 C8 1.4580 .
C8 C43 1.4007 .
C8 C9 1.4581 .
C9 C55 1.4011 .
C9 C10 1.4580 .
C10 C46 1.4009 .
C11 C12 1.4579 .
C11 C15 1.4580 .
C12 C13 1.4580 .
C13 C42 1.4010 .
C13 C14 1.4582 .
C14 C21 1.4004 .
C14 C15 1.4578 .
C15 C16 1.4011 .
C16 C20 1.4579 .
C16 C17 1.4579 .
C17 C22 1.4007 .
C17 C18 1.4579 .
C18 C59 1.4011 .
C18 C19 1.4579 .
C19 C36 1.4007 .
C19 C20 1.4581 .
C21 C22 1.4580 .
C21 C25 1.4581 .
C22 C23 1.4579 .
C23 C60 1.4011 .
C23 C24 1.4580 .
C24 C33 1.4011 .
C24 C25 1.4580 .
C25 C41 1.4007 .
C26 C57 1.4007 .
C26 C30 1.4579 .
C26 C27 1.4581 .
C27 C31 1.4008 .
C27 C28 1.4581 .
C28 C52 1.4008 .
C28 C29 1.4580 .
C29 C49 1.4007 .
C29 C30 1.4581 .
C30 C39 1.4010 .
C31 C32 1.4579 .
C31 C35 1.4580 .
C32 C56 1.4009 .
C32 C33 1.4580 .
C33 C34 1.4581 .
C34 C45 1.4008 .
C34 C35 1.4579 .
C35 C53 1.4011 .
C36 C40 1.4578 .
C36 C37 1.4580 .
C37 C38 1.4581 .
C38 C48 1.4010 .
C38 C39 1.4579 .
C39 C40 1.4579 .
C40 C58 1.4010 .
C41 C42 1.4580 .
C41 C45 1.4583 .
C42 C43 1.4580 .
C43 C44 1.4581 .
C44 C54 1.4007 .
C44 C45 1.4580 .
C46 C50 1.4579 .
C46 C47 1.4581 .
C47 C48 1.4581 .
C48 C49 1.4579 .
C49 C50 1.4580 .
C50 C51 1.4007 .
C51 C55 1.4580 .
C51 C52 1.4581 .
C52 C53 1.4580 .
C53 C54 1.4579 .
C54 C55 1.4581 .
C56 C57 1.4577 .
C56 C60 1.4580 .
C57 C58 1.4581 .
C58 C59 1.4581 .
C59 C60 1.4581 .
C101 C111 1.4008 .
C101 C102 1.4579 .
C101 C105 1.4583 .
C102 C106 1.4009 .
C102 C103 1.4576 .
C103 C147 1.4011 .
C103 C104 1.4580 .
C104 C137 1.4010 .
C104 C105 1.4580 .
C105 C120 1.4011 .
C106 C110 1.4579 .
C106 C107 1.4582 .
C107 C112 1.4007 .
C107 C108 1.4580 .
C108 C143 1.4010 .
C108 C109 1.4584 .
C109 C155 1.4008 .
C109 C110 1.4579 .
C110 C146 1.4008 .
C111 C115 1.4580 .
C111 C112 1.4581 .
C112 C113 1.4581 .
C113 C142 1.4008 .
C113 C114 1.4580 .
C114 C121 1.4006 .
C114 C115 1.4581 .
C115 C116 1.4010 .
C116 C117 1.4579 .
C116 C120 1.4581 .
C117 C122 1.4007 .
C117 C118 1.4579 .
C118 C159 1.4008 .
C118 C119 1.4582 .
C119 C136 1.4005 .
C119 C120 1.4581 .
C121 C125 1.4580 .
C121 C122 1.4581 .
C122 C123 1.4579 .
C123 C160 1.4009 .
C123 C124 1.4581 .
C124 C133 1.4010 .
C124 C125 1.4579 .
C125 C141 1.4008 .
C126 C157 1.4010 .
C126 C130 1.4578 .
C126 C127 1.4579 .
C127 C131 1.4005 .
C127 C128 1.4580 .
C128 C152 1.4008 .
C128 C129 1.4580 .
C129 C149 1.4003 .
C129 C130 1.4582 .
C130 C139 1.4008 .
C131 C135 1.4580 .
C131 C132 1.4582 .
C132 C156 1.4007 .
C132 C133 1.4580 .
C133 C134 1.4576 .
C134 C145 1.4010 .
C134 C135 1.4585 .
C135 C153 1.4009 .
C136 C140 1.4580 .
C136 C137 1.4581 .
C137 C138 1.4578 .
C138 C148 1.4010 .
C138 C139 1.4580 .
C139 C140 1.4581 .
C140 C158 1.4008 .
C141 C145 1.4579 .
C141 C142 1.4580 .
C142 C143 1.4577 .
C143 C144 1.4580 .
C144 C154 1.4011 .
C144 C145 1.4579 .
C146 C147 1.4581 .
C146 C150 1.4581 .
C147 C148 1.4581 .
C148 C149 1.4581 .
C149 C150 1.4580 .
C150 C151 1.4009 .
C151 C155 1.4580 .
C151 C152 1.4580 .
C152 C153 1.4581 .
C153 C154 1.4579 .
C154 C155 1.4580 .
C156 C157 1.4580 .
C156 C160 1.4581 .
C157 C158 1.4579 .
C158 C159 1.4580 .
C159 C160 1.4582 .
C201 C202 1.523(11) .
C202 C203 1.526(10) .
C203 C207 1.538(10) .
C204 C220 1.344(9) 3_565
C204 C207 1.496(9) .
C204 S1 1.766(7) .
C205 C213 1.510(9) .
C205 C210 1.521(9) .
C206 C219 1.311(9) .
C206 C209 1.378(9) .
C208 C212 1.410(8) 3_565
C208 C218 1.418(8) .
C208 S1 1.734(6) .
C209 C215 1.357(9) .
C211 C226 1.412(8) .
C211 C217 1.421(8) .
C211 C227 1.436(8) .
C212 C208 1.410(8) 3_565
C212 C225 1.430(8) .
C212 C220 1.448(8) .
C213 C214 1.525(9) .
C214 C221 1.499(9) .
C215 C228 1.415(8) .
C216 C225 1.424(8) .
C216 C222 1.436(8) 3_565
C216 C226 1.450(8) .
C217 C228 1.427(8) .
C217 C219 1.488(8) .
C218 C224 1.416(8) .
C218 C222 1.417(8) .
C220 C204 1.344(9) 3_565
C221 C223 1.378(8) .
C221 S2 1.728(7) .
C222 C226 1.434(8) .
C222 C216 1.436(8) 3_565
C223 C227 1.522(8) .
C224 C227 1.394(8) .
C224 S2 1.729(6) .
C225 C228 1.432(8) .
C301 C306 1.388(12) .
C301 C304 1.393(11) .
C302 C307 1.381(10) .
C302 C304 1.392(11) .
C303 C307 1.491(11) .
C305 C306 1.367(11) .
C305 C307 1.394(10) .
